data_4129368
loop_
_publ_author_name
'Yang, Liu'
'Zheng, Huayu'
'Luo, Lei'
'Nan, Jiang'
'Liu, Jingjing'
'Wang, Yaoyu'
'Luan, Xinjun'

_publ_section_title
;
 Palladium-Catalyzed Dynamic Kinetic Asymmetric Transformation of Racemic
 Biaryls: Axial-to-Central Chirality Transfer.
;
_journal_issue 15
_journal_name_full 'Journal of the American Chemical Society'
_journal_page_first 4876
_journal_page_last 4879
_journal_paper_doi 10.1021/jacs.5b01285
_journal_volume 137
_journal_year 2015
_chemical_absolute_configuration ad
_chemical_formula_sum 'C26 H16 O S2'
_chemical_formula_weight 408.51
_space_group_IT_number 19
_space_group_name_Hall 'P 2ac 2ab'
_space_group_name_H-M_alt 'P 21 21 21'
_symmetry_cell_setting orthorhombic
_symmetry_space_group_name_H-M 'P 21 21 21'
_atom_sites_solution_hydrogens geom
_atom_sites_solution_primary direct
_atom_sites_solution_secondary difmap
_audit_creation_method SHELXL-97
_cell_angle_alpha 90.00
_cell_angle_beta 90.00
_cell_angle_gamma 90.00
_cell_formula_units_Z 4
_cell_length_a 9.0153(9)
_cell_length_b 10.5421(10)
_cell_length_c 21.135(2)
_cell_measurement_reflns_used 4448
_cell_measurement_temperature 296(2)
_cell_measurement_theta_max 26.60
_cell_measurement_theta_min 2.16
_cell_volume 2008.7(3)
_computing_cell_refinement 'Bruker SAINT'
_computing_data_collection 'Bruker APEX2'
_computing_data_reduction 'Bruker SAINT'
_computing_molecular_graphics 'Bruker SHELXTL'
_computing_publication_material 'Bruker SHELXTL'
_computing_structure_refinement 'SHELXL-97 (Sheldrick, 2008)'
_computing_structure_solution 'SHELXS-97 (Sheldrick, 2008)'
_diffrn_ambient_temperature 296(2)
_diffrn_detector_area_resol_mean none
_diffrn_measured_fraction_theta_full 0.983
_diffrn_measured_fraction_theta_max 0.983
_diffrn_measurement_device_type 'Bruker APEX-II CCD'
_diffrn_measurement_method '\f and \w scans'
_diffrn_radiation_monochromator graphite
_diffrn_radiation_source 'fine-focus sealed tube'
_diffrn_radiation_type MoK\a
_diffrn_radiation_wavelength 0.71073
_diffrn_reflns_av_R_equivalents 0.0345
_diffrn_reflns_av_sigmaI/netI 0.0427
_diffrn_reflns_limit_h_max 12
_diffrn_reflns_limit_h_min -8
_diffrn_reflns_limit_k_max 11
_diffrn_reflns_limit_k_min -13
_diffrn_reflns_limit_l_max 26
_diffrn_reflns_limit_l_min -28
_diffrn_reflns_number 12359
_diffrn_reflns_theta_full 28.33
_diffrn_reflns_theta_max 28.33
_diffrn_reflns_theta_min 2.16
_exptl_absorpt_coefficient_mu 0.280
_exptl_absorpt_correction_T_max 0.9592
_exptl_absorpt_correction_T_min 0.9207
_exptl_absorpt_correction_type multi-scan
_exptl_absorpt_process_details sadabs
_exptl_crystal_colour yellow
_exptl_crystal_density_diffrn 1.351
_exptl_crystal_density_meas ?
_exptl_crystal_density_method none
_exptl_crystal_description block
_exptl_crystal_F_000 848
_exptl_crystal_size_max 0.30
_exptl_crystal_size_mid 0.20
_exptl_crystal_size_min 0.15
_refine_diff_density_max 0.312
_refine_diff_density_min -0.290
_refine_diff_density_rms 0.055
_refine_ls_abs_structure_details 'Flack H D (1983), Acta Cryst. A39, 876-881'
_refine_ls_abs_structure_Flack 0.04(8)
_refine_ls_extinction_method none
_refine_ls_goodness_of_fit_ref 0.816
_refine_ls_hydrogen_treatment constr
_refine_ls_matrix_type full
_refine_ls_number_parameters 262
_refine_ls_number_reflns 4855
_refine_ls_number_restraints 0
_refine_ls_restrained_S_all 0.816
_refine_ls_R_factor_all 0.0586
_refine_ls_R_factor_gt 0.0448
_refine_ls_shift/su_max 0.001
_refine_ls_shift/su_mean 0.000
_refine_ls_structure_factor_coef Fsqd
_refine_ls_weighting_details 'calc w=1/[\s^2^(Fo^2^)+(0.1000P)^2^+0.9159P] where P=(Fo^2^+2Fc^2^)/3'
_refine_ls_weighting_scheme calc
_refine_ls_wR_factor_gt 0.1215
_refine_ls_wR_factor_ref 0.1349
_reflns_number_gt 4090
_reflns_number_total 4855
_reflns_threshold_expression >2sigma(I)
_cod_data_source_file ja5b01285_si_002.cif
_cod_data_source_block 1
_cod_depositor_comments
;
The following automatic conversions were performed:

data item '_symmetry_cell_setting' value 'Orthorhombic' was changed
to 'orthorhombic' in accordance with the
/home/saulius/struct/COD-crude-data/automatic-downloads/DataCite-retrospective/ACS/depositions/lib/dictionaries/cif_core.dic
dictionary named 'cif_core.dic' version 2.4.2 last updated on
2011-04-26.

data item '_exptl_crystal_density_meas' value 'none' was changed to
'?' -- the value is perceived as not measured.

Automatic conversion script
Id: cif_fix_values 6909 2019-04-08 15:41:33Z antanas 
;
_cod_original_cell_volume 2008.6(3)
_cod_original_sg_symbol_H-M P2(1)2(1)2(1)
_cod_database_code 4129368

loop_
_symmetry_equiv_pos_as_xyz
'x, y, z'
'-x+1/2, -y, z+1/2'
'-x, y+1/2, -z+1/2'
'x+1/2, -y+1/2, -z'

loop_
_atom_site_label
_atom_site_type_symbol
_atom_site_fract_x
_atom_site_fract_y
_atom_site_fract_z
_atom_site_U_iso_or_equiv
_atom_site_adp_type
_atom_site_occupancy
_atom_site_symmetry_multiplicity
_atom_site_calc_flag
_atom_site_refinement_flags
O1 O 0.5546(4) 0.5027(2) 0.05020(14) 0.0857(9) Uani 1 1 d .
C6 C 0.6993(2) 0.7519(2) 0.15106(10) 0.0316(4) Uani 1 1 d .
C12 C 0.9596(2) 0.7978(2) 0.12074(10) 0.0310(4) Uani 1 1 d .
C5 C 0.7953(2) 0.82322(19) 0.10342(10) 0.0303(4) Uani 1 1 d .
C19 C 0.7888(2) 0.9694(2) 0.10920(10) 0.0316(4) Uani 1 1 d .
C4 C 0.7731(3) 0.7803(2) 0.03636(11) 0.0366(5) Uani 1 1 d .
H4 H 0.8148 0.8289 0.0043 0.044 Uiso 1 1 calc R
C18 C 0.9219(3) 1.0153(2) 0.12903(10) 0.0328(4) Uani 1 1 d .
C17 C 1.0273(3) 0.9119(2) 0.13722(10) 0.0319(4) Uani 1 1 d .
C7 C 0.6262(3) 0.6404(2) 0.13373(13) 0.0384(5) Uani 1 1 d .
C22 C 1.0538(3) 1.2196(2) 0.09658(15) 0.0480(6) Uani 1 1 d .
H22 H 1.0948 1.1892 0.0592 0.058 Uiso 1 1 calc R
C16 C 1.1759(3) 0.9136(2) 0.15576(12) 0.0377(5) Uani 1 1 d .
H16 H 1.2219 0.9889 0.1677 0.045 Uiso 1 1 calc R
C20 C 0.4726(3) 1.1997(3) 0.05820(15) 0.0511(6) Uani 1 1 d .
H20 H 0.4185 1.2724 0.0487 0.061 Uiso 1 1 calc R
C15 C 1.2535(3) 0.7989(3) 0.15581(13) 0.0443(6) Uani 1 1 d .
H15 H 1.3524 0.7977 0.1682 0.053 Uiso 1 1 calc R
C13 C 1.0364(3) 0.6852(2) 0.12012(12) 0.0382(5) Uani 1 1 d .
H13 H 0.9905 0.6099 0.1083 0.046 Uiso 1 1 calc R
C2 C 0.6980(3) 0.6778(2) 0.02006(13) 0.0438(6) Uani 1 1 d .
H2 H 0.6935 0.6554 -0.0225 0.053 Uiso 1 1 calc R
C21 C 0.9652(3) 1.1493(2) 0.13746(11) 0.0359(5) Uani 1 1 d .
C1 C 0.6214(3) 0.5980(2) 0.06675(15) 0.0499(7) Uani 1 1 d .
C14 C 1.1858(3) 0.6878(3) 0.13781(13) 0.0438(6) Uani 1 1 d .
H14 H 1.2404 0.6130 0.1374 0.053 Uiso 1 1 calc R
C11 C 0.6942(3) 0.7912(3) 0.21366(12) 0.0434(5) Uani 1 1 d .
H11 H 0.7418 0.8656 0.2257 0.052 Uiso 1 1 calc R
C9 C 0.5493(3) 0.6092(3) 0.24183(16) 0.0608(8) Uani 1 1 d .
H9 H 0.5002 0.5615 0.2723 0.073 Uiso 1 1 calc R
C3 C 0.4193(3) 1.0819(3) 0.05112(16) 0.0529(7) Uani 1 1 d .
H3 H 0.3242 1.0645 0.0364 0.064 Uiso 1 1 calc R
C8 C 0.5526(3) 0.5690(3) 0.17996(16) 0.0545(7) Uani 1 1 d .
H8 H 0.5056 0.4938 0.1687 0.065 Uiso 1 1 calc R
C10 C 0.6188(3) 0.7199(3) 0.25829(13) 0.0579(8) Uani 1 1 d .
H10 H 0.6153 0.7476 0.3000 0.069 Uiso 1 1 calc R
C24 C 1.0073(5) 1.3642(3) 0.17643(19) 0.0728(11) Uani 1 1 d .
H24 H 1.0109 1.4406 0.1984 0.087 Uiso 1 1 calc R
C23 C 1.0724(4) 1.3454(3) 0.1204(2) 0.0680(10) Uani 1 1 d .
H23 H 1.1248 1.4082 0.0990 0.082 Uiso 1 1 calc R
C26 C 0.6570(3) 1.0375(2) 0.08979(11) 0.0337(4) Uani 1 1 d .
C25 C 0.5231(3) 0.9860(3) 0.06851(14) 0.0464(6) Uani 1 1 d .
H25 H 0.5040 0.8995 0.0660 0.056 Uiso 1 1 calc R
S2 S 0.64925(8) 1.20271(6) 0.08638(4) 0.05048(19) Uani 1 1 d .
S1 S 0.91748(13) 1.23385(8) 0.20311(4) 0.0711(3) Uani 1 1 d .

loop_
_atom_site_aniso_label
_atom_site_aniso_U_11
_atom_site_aniso_U_22
_atom_site_aniso_U_33
_atom_site_aniso_U_23
_atom_site_aniso_U_13
_atom_site_aniso_U_12
O1 0.117(2) 0.0455(12) 0.0941(18) -0.0057(12) -0.0290(17) -0.0349(14)
C6 0.0254(9) 0.0297(10) 0.0397(11) 0.0054(9) -0.0007(8) 0.0026(8)
C12 0.0288(10) 0.0314(10) 0.0327(10) 0.0019(8) 0.0006(8) -0.0018(9)
C5 0.0301(10) 0.0276(10) 0.0331(11) 0.0008(8) -0.0012(8) -0.0026(8)
C19 0.0343(10) 0.0279(10) 0.0327(10) 0.0001(8) 0.0026(8) -0.0014(9)
C4 0.0394(12) 0.0364(12) 0.0339(11) 0.0016(9) 0.0000(9) 0.0040(10)
C18 0.0381(11) 0.0288(10) 0.0315(10) -0.0012(8) 0.0029(9) -0.0024(9)
C17 0.0340(10) 0.0316(11) 0.0301(10) 0.0012(8) 0.0000(9) -0.0022(9)
C7 0.0330(11) 0.0296(11) 0.0527(14) 0.0082(10) -0.0055(10) -0.0009(9)
C22 0.0520(15) 0.0211(10) 0.0709(17) 0.0079(11) 0.0072(13) 0.0024(10)
C16 0.0325(11) 0.0382(12) 0.0424(12) 0.0042(9) -0.0054(9) -0.0058(9)
C20 0.0404(13) 0.0440(14) 0.0688(17) 0.0108(13) -0.0007(12) 0.0125(12)
C15 0.0307(11) 0.0483(14) 0.0541(14) 0.0087(12) -0.0025(10) -0.0012(11)
C13 0.0360(11) 0.0292(11) 0.0495(13) 0.0020(9) 0.0012(10) -0.0007(9)
C2 0.0505(14) 0.0392(13) 0.0416(12) -0.0075(10) -0.0131(11) 0.0073(11)
C21 0.0396(12) 0.0289(11) 0.0391(12) -0.0007(9) -0.0057(10) 0.0012(9)
C1 0.0533(16) 0.0306(12) 0.0657(17) -0.0009(11) -0.0178(13) -0.0011(11)
C14 0.0351(12) 0.0397(13) 0.0565(15) 0.0069(11) 0.0012(11) 0.0080(10)
C11 0.0436(13) 0.0468(13) 0.0396(13) 0.0045(11) 0.0015(10) -0.0017(12)
C9 0.0480(15) 0.0664(19) 0.0679(19) 0.0359(16) 0.0074(14) -0.0038(15)
C3 0.0349(13) 0.0444(14) 0.080(2) 0.0057(13) -0.0054(13) 0.0055(11)
C8 0.0431(14) 0.0412(14) 0.079(2) 0.0237(14) -0.0064(14) -0.0089(12)
C10 0.0551(16) 0.076(2) 0.0427(14) 0.0152(14) 0.0081(12) 0.0054(16)
C24 0.106(3) 0.0306(14) 0.082(2) -0.0128(14) -0.033(2) -0.0020(16)
C23 0.073(2) 0.0330(13) 0.098(3) 0.0097(15) -0.004(2) -0.0099(14)
C26 0.0358(10) 0.0265(9) 0.0387(11) 0.0036(8) 0.0041(9) 0.0012(8)
C25 0.0331(12) 0.0364(12) 0.0696(17) 0.0088(12) -0.0012(11) 0.0050(10)
S2 0.0469(3) 0.0316(3) 0.0729(5) 0.0028(3) -0.0057(3) 0.0030(3)
S1 0.1165(8) 0.0515(4) 0.0453(4) -0.0128(3) 0.0020(4) -0.0035(5)

loop_
_atom_type_symbol
_atom_type_description
_atom_type_scat_dispersion_real
_atom_type_scat_dispersion_imag
_atom_type_scat_source
C C 0.0033 0.0016 'International Tables Vol C Tables 4.2.6.8 and 6.1.1.4'
H H 0.0000 0.0000 'International Tables Vol C Tables 4.2.6.8 and 6.1.1.4'
O O 0.0106 0.0060 'International Tables Vol C Tables 4.2.6.8 and 6.1.1.4'
S S 0.1246 0.1234 'International Tables Vol C Tables 4.2.6.8 and 6.1.1.4'

loop_
_geom_angle_atom_site_label_1
_geom_angle_atom_site_label_2
_geom_angle_atom_site_label_3
_geom_angle
C11 C6 C7 119.1(2)
C11 C6 C5 120.1(2)
C7 C6 C5 120.6(2)
C13 C12 C17 121.8(2)
C13 C12 C5 129.0(2)
C17 C12 C5 109.17(19)
C4 C5 C6 113.50(18)
C4 C5 C19 111.71(18)
C6 C5 C19 114.66(18)
C4 C5 C12 107.36(18)
C6 C5 C12 107.54(17)
C19 C5 C12 100.94(17)
C18 C19 C26 129.4(2)
C18 C19 C5 110.25(19)
C26 C19 C5 120.18(19)
C2 C4 C5 124.2(2)
C2 C4 H4 117.9
C5 C4 H4 117.9
C19 C18 C17 110.21(19)
C19 C18 C21 127.7(2)
C17 C18 C21 121.9(2)
C12 C17 C16 120.1(2)
C12 C17 C18 109.32(19)
C16 C17 C18 130.5(2)
C6 C7 C8 119.5(3)
C6 C7 C1 121.1(2)
C8 C7 C1 119.3(2)
C21 C22 C23 110.1(3)
C21 C22 H22 124.9
C23 C22 H22 124.9
C15 C16 C17 118.0(2)
C15 C16 H16 121.0
C17 C16 H16 121.0
C3 C20 S2 113.1(2)
C3 C20 H20 123.5
S2 C20 H20 123.5
C14 C15 C16 121.1(2)
C14 C15 H15 119.5
C16 C15 H15 119.5
C12 C13 C14 117.8(2)
C12 C13 H13 121.1
C14 C13 H13 121.1
C4 C2 C1 122.3(2)
C4 C2 H2 118.9
C1 C2 H2 118.9
C22 C21 C18 126.0(2)
C22 C21 S1 111.83(19)
C18 C21 S1 122.11(18)
O1 C1 C2 120.7(3)
O1 C1 C7 122.3(3)
C2 C1 C7 117.0(2)
C15 C14 C13 121.2(2)
C15 C14 H14 119.4
C13 C14 H14 119.4
C10 C11 C6 120.3(3)
C10 C11 H11 119.9
C6 C11 H11 119.9
C10 C9 C8 119.6(3)
C10 C9 H9 120.2
C8 C9 H9 120.2
C20 C3 C25 113.1(3)
C20 C3 H3 123.4
C25 C3 H3 123.4
C9 C8 C7 120.5(3)
C9 C8 H8 119.7
C7 C8 H8 119.7
C9 C10 C11 120.9(3)
C9 C10 H10 119.5
C11 C10 H10 119.5
C23 C24 S1 112.7(2)
C23 C24 H24 123.7
S1 C24 H24 123.7
C24 C23 C22 113.4(3)
C24 C23 H23 123.3
C22 C23 H23 123.3
C25 C26 C19 127.4(2)
C25 C26 S2 109.86(18)
C19 C26 S2 122.67(17)
C26 C25 C3 112.0(2)
C26 C25 H25 124.0
C3 C25 H25 124.0
C20 S2 C26 91.93(13)
C24 S1 C21 91.87(16)

loop_
_geom_bond_atom_site_label_1
_geom_bond_atom_site_label_2
_geom_bond_distance
O1 C1 1.222(3)
C6 C11 1.387(3)
C6 C7 1.397(3)
C6 C5 1.526(3)
C12 C13 1.373(3)
C12 C17 1.393(3)
C12 C5 1.550(3)
C5 C4 1.501(3)
C5 C19 1.547(3)
C19 C18 1.360(3)
C19 C26 1.448(3)
C4 C2 1.320(3)
C4 H4 0.9300
C18 C17 1.457(3)
C18 C21 1.476(3)
C17 C16 1.396(3)
C7 C8 1.400(4)
C7 C1 1.485(4)
C22 C21 1.390(4)
C22 C23 1.429(4)
C22 H22 0.9300
C16 C15 1.396(4)
C16 H16 0.9300
C20 C3 1.340(4)
C20 S2 1.701(3)
C20 H20 0.9300
C15 C14 1.374(4)
C15 H15 0.9300
C13 C14 1.399(3)
C13 H13 0.9300
C2 C1 1.470(4)
C2 H2 0.9300
C21 S1 1.705(2)
C14 H14 0.9300
C11 C10 1.384(4)
C11 H11 0.9300
C9 C10 1.369(5)
C9 C8 1.375(5)
C9 H9 0.9300
C3 C25 1.426(4)
C3 H3 0.9300
C8 H8 0.9300
C10 H10 0.9300
C24 C23 1.336(6)
C24 S1 1.691(4)
C24 H24 0.9300
C23 H23 0.9300
C26 C25 1.398(4)
C26 S2 1.745(2)
C25 H25 0.9300

loop_
_geom_torsion_atom_site_label_1
_geom_torsion_atom_site_label_2
_geom_torsion_atom_site_label_3
_geom_torsion_atom_site_label_4
_geom_torsion
C11 C6 C5 C4 -172.3(2)
C7 C6 C5 C4 13.5(3)
C11 C6 C5 C19 -42.2(3)
C7 C6 C5 C19 143.6(2)
C11 C6 C5 C12 69.1(3)
C7 C6 C5 C12 -105.1(2)
C13 C12 C5 C4 -58.3(3)
C17 C12 C5 C4 120.4(2)
C13 C12 C5 C6 64.2(3)
C17 C12 C5 C6 -117.1(2)
C13 C12 C5 C19 -175.4(2)
C17 C12 C5 C19 3.4(2)
C4 C5 C19 C18 -116.4(2)
C6 C5 C19 C18 112.6(2)
C12 C5 C19 C18 -2.6(2)
C4 C5 C19 C26 59.0(3)
C6 C5 C19 C26 -71.9(3)
C12 C5 C19 C26 172.86(19)
C6 C5 C4 C2 -10.8(3)
C19 C5 C4 C2 -142.3(2)
C12 C5 C4 C2 107.9(3)
C26 C19 C18 C17 -173.9(2)
C5 C19 C18 C17 1.0(3)
C26 C19 C18 C21 1.7(4)
C5 C19 C18 C21 176.6(2)
C13 C12 C17 C16 -2.1(3)
C5 C12 C17 C16 179.0(2)
C13 C12 C17 C18 175.8(2)
C5 C12 C17 C18 -3.0(2)
C19 C18 C17 C12 1.3(3)
C21 C18 C17 C12 -174.6(2)
C19 C18 C17 C16 179.0(2)
C21 C18 C17 C16 3.1(4)
C11 C6 C7 C8 -1.5(3)
C5 C6 C7 C8 172.8(2)
C11 C6 C7 C1 176.7(2)
C5 C6 C7 C1 -9.0(3)
C12 C17 C16 C15 1.3(3)
C18 C17 C16 C15 -176.1(2)
C17 C16 C15 C14 0.4(4)
C17 C12 C13 C14 1.1(4)
C5 C12 C13 C14 179.7(2)
C5 C4 C2 C1 3.2(4)
C23 C22 C21 C18 -179.7(3)
C23 C22 C21 S1 -3.0(3)
C19 C18 C21 C22 -103.1(3)
C17 C18 C21 C22 72.0(3)
C19 C18 C21 S1 80.5(3)
C17 C18 C21 S1 -104.4(2)
C4 C2 C1 O1 -179.0(3)
C4 C2 C1 C7 2.5(4)
C6 C7 C1 O1 -177.9(3)
C8 C7 C1 O1 0.3(4)
C6 C7 C1 C2 0.7(4)
C8 C7 C1 C2 178.8(2)
C16 C15 C14 C13 -1.4(4)
C12 C13 C14 C15 0.6(4)
C7 C6 C11 C10 0.5(4)
C5 C6 C11 C10 -173.8(2)
S2 C20 C3 C25 -0.3(4)
C10 C9 C8 C7 -0.1(5)
C6 C7 C8 C9 1.3(4)
C1 C7 C8 C9 -176.9(3)
C8 C9 C10 C11 -0.9(5)
C6 C11 C10 C9 0.7(4)
S1 C24 C23 C22 -1.1(4)
C21 C22 C23 C24 2.6(4)
C18 C19 C26 C25 178.7(2)
C5 C19 C26 C25 4.1(4)
C18 C19 C26 S2 2.0(4)
C5 C19 C26 S2 -172.47(17)
C19 C26 C25 C3 -177.7(2)
S2 C26 C25 C3 -0.7(3)
C20 C3 C25 C26 0.7(4)
C3 C20 S2 C26 -0.1(3)
C25 C26 S2 C20 0.5(2)
C19 C26 S2 C20 177.6(2)
C23 C24 S1 C21 -0.6(3)
C22 C21 S1 C24 2.1(2)
C18 C21 S1 C24 178.9(2)
